data_4309429
loop_
_publ_author_name
'Sounak Sarkar'
'Biprajit Sarkar'
'Nripen Chanda'
'Sanjib Kar'
'Shaikh M. Mobin'
'Jan Fiedler'
'Wolfgang Kaim'
'Goutam Kumar Lahiri'

_publ_section_title
;
Complex Series [Ru(tpy)(dpk)(X)]n+ (tpy = 2,2':6',2''-Terpyridine;
dpk = 2,2'-Dipyridyl Ketone; X = Cl-, CH3CN, NO2-, NO+, NO., NO-):
Substitution and Electron Transfer, Structure, and Spectroscopy
;
_journal_name_full 'Inorganic Chemistry'
_journal_page_first 6092
_journal_page_last 6099
_journal_paper_doi 10.1021/ic050533e
_journal_volume 44
_journal_year 2005
_chemical_formula_sum 'C28 H22 Cl2 N6 O9 Ru'
_chemical_formula_weight 758.49
_chemical_name_systematic
; 
 ? 
;
_space_group_IT_number 2
_symmetry_cell_setting triclinic
_symmetry_space_group_name_Hall '-P 1'
_symmetry_space_group_name_H-M 'P -1'
_atom_sites_solution_hydrogens geom
_atom_sites_solution_primary direct
_atom_sites_solution_secondary difmap
_audit_creation_method SHELXL-97
_cell_angle_alpha 80.700(13)
_cell_angle_beta 75.700(11)
_cell_angle_gamma 84.439(15)
_cell_formula_units_Z 2
_cell_length_a 10.0946(14)
_cell_length_b 11.1302(11)
_cell_length_c 13.991(2)
_cell_measurement_reflns_used 25
_cell_measurement_temperature 293(2)
_cell_measurement_theta_max 13.6100
_cell_measurement_theta_min 5.4400
_cell_volume 1500.6(3)
_computing_cell_refinement 'Argus (Nonius, MACH3 software)'
_computing_data_collection 'Argus (Nonius, MACH3 software)'
_computing_data_reduction 'Maxus (Nonius software)'
_computing_molecular_graphics Ortep
_computing_publication_material Shelx97
_computing_structure_refinement 'SHELXL-97 (Sheldrick, 1997)'
_computing_structure_solution 'SHELXS-86 (Sheldrick, 1990)'
_diffrn_ambient_temperature 293(2)
_diffrn_measured_fraction_theta_full 0.998
_diffrn_measured_fraction_theta_max 0.998
_diffrn_measurement_device_type 'Nonius MACH3'
_diffrn_measurement_method \w/q-scan
_diffrn_radiation_monochromator graphite
_diffrn_radiation_source 'fine-focus sealed tube'
_diffrn_radiation_type MoK\a
_diffrn_radiation_wavelength 0.71073
_diffrn_reflns_av_R_equivalents 0.0372
_diffrn_reflns_av_sigmaI/netI 0.0911
_diffrn_reflns_limit_h_max 11
_diffrn_reflns_limit_h_min -11
_diffrn_reflns_limit_k_max 0
_diffrn_reflns_limit_k_min -13
_diffrn_reflns_limit_l_max 16
_diffrn_reflns_limit_l_min -16
_diffrn_reflns_number 5537
_diffrn_reflns_theta_full 24.97
_diffrn_reflns_theta_max 24.97
_diffrn_reflns_theta_min 1.52
_diffrn_standards_decay_% <3%
_diffrn_standards_interval_time 3600
_diffrn_standards_number 3
_exptl_absorpt_coefficient_mu 0.765
_exptl_absorpt_correction_T_max 0.9274
_exptl_absorpt_correction_T_min 0.8029
_exptl_absorpt_correction_type psi-scan
_exptl_crystal_colour orange
_exptl_crystal_density_diffrn 1.679
_exptl_crystal_density_method 'not measured'
_exptl_crystal_description rectangular-plate
_exptl_crystal_F_000 764
_exptl_crystal_size_max 0.30
_exptl_crystal_size_mid 0.15
_exptl_crystal_size_min 0.10
_refine_diff_density_max 0.736
_refine_diff_density_min -0.682
_refine_diff_density_rms 0.110
_refine_ls_extinction_method none
_refine_ls_goodness_of_fit_ref 1.027
_refine_ls_hydrogen_treatment mixed
_refine_ls_matrix_type full
_refine_ls_number_parameters 416
_refine_ls_number_reflns 5243
_refine_ls_number_restraints 0
_refine_ls_restrained_S_all 1.027
_refine_ls_R_factor_all 0.1154
_refine_ls_R_factor_gt 0.0573
_refine_ls_shift/su_max 0.024
_refine_ls_shift/su_mean 0.000
_refine_ls_structure_factor_coef Fsqd
_refine_ls_weighting_details 'w=1/[\s^2^(Fo^2^)+(0.0872P)^2^+0.0000P] where P=(Fo^2^+2Fc^2^)/3'
_refine_ls_weighting_scheme calc
_refine_ls_wR_factor_gt 0.1363
_refine_ls_wR_factor_ref 0.1566
_reflns_number_gt 3619
_reflns_number_total 5243
_reflns_threshold_expression >2sigma(I)
_cod_data_source_file ic050533esi20050407_095717.cif
_cod_data_source_block gk251a
_cod_depositor_comments
;
The following automatic conversions were performed:
'_symmetry_cell_setting' value 'Triclinic' changed to 'triclinic'
according to '/home/saulius/struct/CIF-dictionaries/cif_core.dic'
dictionary named 'cif_core.dic' version 2.4.1 from
2010-06-29.

'_exptl_absorpt_correction_type' value 'Psi-scan' changed to
'psi-scan' according to
'/home/saulius/struct/CIF-dictionaries/cif_core.dic' dictionary named
'cif_core.dic' version 2.4.1 from 2010-06-29.

Automatic conversion script
Id: cif_fix_enum 1527 2010-12-29 10:47:43Z saulius 

The following automatic conversions were performed:

'_refine_ls_weighting_scheme' value 'calc
w=1/[\s^2^(Fo^2^)+(0.0872P)^2^+0.0000P] where P=(Fo^2^+2Fc^2^)/3' was
changed to 'calc'. New tag '_refine_ls_weighting_details' was
created. The value of the new tag was set to
'w=1/[\s^2^(Fo^2^)+(0.0872P)^2^+0.0000P] where P=(Fo^2^+2Fc^2^)/3'.

Automatic conversion script
Id: cif_fix_values 3143 2015-03-26 13:38:13Z robertas 
;
_cod_original_cell_volume 1500.6(4)
_cod_database_code 4309429

loop_
_symmetry_equiv_pos_as_xyz
'x, y, z'
'-x, -y, -z'

loop_
_atom_site_label
_atom_site_type_symbol
_atom_site_fract_x
_atom_site_fract_y
_atom_site_fract_z
_atom_site_U_iso_or_equiv
_atom_site_adp_type
_atom_site_occupancy
_atom_site_calc_flag
_atom_site_refinement_flags
_atom_site_disorder_assembly
_atom_site_disorder_group
Ru1 Ru 0.18011(5) 0.33442(5) 0.22373(4) 0.03302(19) Uani 1 d . . .
N1 N 0.0483(5) 0.2372(4) 0.1780(4) 0.0383(12) Uani 1 d . . .
N2 N 0.2167(5) 0.4386(5) 0.0820(4) 0.0421(13) Uani 1 d . . .
N3 N 0.3325(5) 0.1933(5) 0.2002(4) 0.0407(13) Uani 1 d . . .
N4 N 0.1471(5) 0.2368(4) 0.3567(4) 0.0370(12) Uani 1 d . . .
N5 N 0.0184(5) 0.4368(4) 0.3005(4) 0.0388(13) Uani 1 d . . .
N6 N 0.3091(5) 0.4357(5) 0.2654(4) 0.0416(13) Uani 1 d . . .
O1 O 0.2411(6) 0.2062(5) -0.0652(4) 0.0751(17) Uani 1 d . . .
O2 O 0.2124(9) 0.7483(7) 0.2513(6) 0.130(3) Uani 1 d . . .
O3 O 0.1342(8) 0.9445(6) 0.2445(5) 0.098(2) Uani 1 d . . .
O4 O 0.0421(9) 0.8101(6) 0.1729(6) 0.111(3) Uani 1 d . . .
O5 O 0.2498(13) 0.8772(13) 0.1029(7) 0.219(7) Uani 1 d . . .
O6 O -0.5212(11) 0.3043(14) 0.4882(9) 0.242(8) Uani 1 d . . .
O7 O -0.4383(12) 0.1394(13) 0.4120(11) 0.221(6) Uani 1 d . . .
O8 O -0.3126(9) 0.2246(7) 0.4840(8) 0.136(3) Uani 1 d . . .
O9 O -0.3655(14) 0.3193(11) 0.3449(7) 0.219(7) Uani 1 d . . .
C1 C -0.0648(7) 0.1915(6) 0.2419(5) 0.0451(16) Uani 1 d . . .
H1 H -0.0860 0.2097 0.3067 0.054 Uiso 1 calc R . .
C2 C -0.1499(7) 0.1201(6) 0.2165(6) 0.0490(17) Uani 1 d . . .
H2 H -0.2276 0.0924 0.2631 0.059 Uiso 1 calc R . .
C3 C -0.1209(8) 0.0901(7) 0.1238(6) 0.056(2) Uani 1 d . . .
H3 H -0.1763 0.0395 0.1062 0.067 Uiso 1 calc R . .
C4 C -0.0080(8) 0.1355(7) 0.0560(6) 0.0535(19) Uani 1 d . . .
H4 H 0.0127 0.1174 -0.0088 0.064 Uiso 1 calc R . .
C5 C 0.0759(7) 0.2090(6) 0.0844(5) 0.0441(16) Uani 1 d . . .
C6 C 0.1899(8) 0.2610(7) 0.0043(5) 0.0503(18) Uani 1 d . . .
C7 C 0.2262(7) 0.3905(7) -0.0016(5) 0.0518(18) Uani 1 d . . .
C8 C 0.2631(9) 0.4576(9) -0.0949(6) 0.071(2) Uani 1 d . . .
H8 H 0.2683 0.4219 -0.1515 0.085 Uiso 1 calc R . .
C9 C 0.2923(10) 0.5778(9) -0.1040(6) 0.076(3) Uani 1 d . . .
H9 H 0.3191 0.6238 -0.1665 0.091 Uiso 1 calc R . .
C10 C 0.2814(9) 0.6267(8) -0.0211(6) 0.070(2) Uani 1 d . . .
H10 H 0.2975 0.7085 -0.0257 0.084 Uiso 1 calc R . .
C11 C 0.2463(8) 0.5566(6) 0.0716(6) 0.057(2) Uani 1 d . . .
H11 H 0.2429 0.5916 0.1282 0.068 Uiso 1 calc R . .
C12 C 0.4271(7) 0.1752(7) 0.1170(5) 0.0482(17) Uani 1 d . . .
H12 H 0.4322 0.2334 0.0607 0.058 Uiso 1 calc R . .
C13 C 0.5174(8) 0.0733(8) 0.1114(7) 0.064(2) Uani 1 d . . .
H13 H 0.5790 0.0616 0.0517 0.076 Uiso 1 calc R . .
C14 C 0.5147(8) -0.0108(7) 0.1962(7) 0.061(2) Uani 1 d . . .
H14 H 0.5755 -0.0793 0.1947 0.073 Uiso 1 calc R . .
C15 C 0.4222(8) 0.0083(6) 0.2813(6) 0.0545(19) Uani 1 d . . .
H15 H 0.4200 -0.0469 0.3391 0.065 Uiso 1 calc R . .
C16 C 0.3309(6) 0.1092(6) 0.2831(5) 0.0394(15) Uani 1 d . . .
C17 C 0.2260(7) 0.1348(6) 0.3722(5) 0.0426(16) Uani 1 d . . .
C18 C 0.2040(8) 0.0663(7) 0.4648(6) 0.059(2) Uani 1 d . . .
H18 H 0.2582 -0.0046 0.4759 0.070 Uiso 1 calc R . .
C19 C 0.1020(9) 0.1026(8) 0.5407(6) 0.067(2) Uani 1 d . . .
H19 H 0.0875 0.0568 0.6038 0.080 Uiso 1 calc R . .
C20 C 0.0213(8) 0.2061(7) 0.5242(5) 0.057(2) Uani 1 d . . .
H20 H -0.0495 0.2300 0.5752 0.068 Uiso 1 calc R . .
C21 C 0.0465(7) 0.2751(6) 0.4299(5) 0.0414(16) Uani 1 d . . .
C22 C -0.0249(7) 0.3905(6) 0.3981(5) 0.0404(15) Uani 1 d . . .
C23 C -0.1284(7) 0.4491(7) 0.4624(6) 0.0528(18) Uani 1 d . . .
H23 H -0.1556 0.4162 0.5292 0.063 Uiso 1 calc R . .
C24 C -0.1907(8) 0.5569(7) 0.4263(7) 0.065(2) Uani 1 d . . .
H24 H -0.2609 0.5970 0.4683 0.078 Uiso 1 calc R . .
C25 C -0.1486(8) 0.6029(7) 0.3297(7) 0.060(2) Uani 1 d . . .
H25 H -0.1901 0.6752 0.3044 0.072 Uiso 1 calc R . .
C26 C -0.0433(7) 0.5428(6) 0.2677(6) 0.0496(18) Uani 1 d . . .
H26 H -0.0144 0.5768 0.2014 0.060 Uiso 1 calc R . .
C27 C 0.3724(7) 0.4960(6) 0.2907(5) 0.0454(16) Uani 1 d . . .
C28 C 0.4524(8) 0.5810(7) 0.3195(7) 0.065(2) Uani 1 d . . .
H28A H 0.4770 0.6461 0.2657 0.078 Uiso 1 calc R . .
H28B H 0.5339 0.5387 0.3346 0.078 Uiso 1 calc R . .
H28C H 0.3987 0.6138 0.3773 0.078 Uiso 1 calc R . .
Cl1 Cl 0.1638(2) 0.84611(18) 0.18983(15) 0.0675(6) Uani 1 d . . .
Cl2 Cl -0.4183(2) 0.2487(2) 0.43561(18) 0.0697(6) Uani 1 d . . .

loop_
_atom_site_aniso_label
_atom_site_aniso_U_11
_atom_site_aniso_U_22
_atom_site_aniso_U_33
_atom_site_aniso_U_23
_atom_site_aniso_U_13
_atom_site_aniso_U_12
Ru1 0.0384(3) 0.0271(3) 0.0331(3) -0.00652(19) -0.0052(2) -0.0044(2)
N1 0.039(3) 0.032(3) 0.046(3) -0.009(2) -0.012(3) 0.000(2)
N2 0.048(3) 0.038(3) 0.038(3) -0.006(2) -0.005(3) -0.003(3)
N3 0.035(3) 0.036(3) 0.054(3) -0.013(3) -0.010(3) -0.005(2)
N4 0.044(3) 0.033(3) 0.034(3) -0.006(2) -0.007(2) -0.004(2)
N5 0.041(3) 0.030(3) 0.047(3) -0.014(2) -0.009(3) -0.001(2)
N6 0.043(3) 0.037(3) 0.047(3) -0.009(3) -0.012(3) -0.006(3)
O1 0.078(4) 0.082(4) 0.066(4) -0.042(3) 0.000(3) -0.002(3)
O2 0.159(8) 0.110(6) 0.135(7) -0.031(5) -0.079(6) 0.059(6)
O3 0.128(6) 0.070(4) 0.104(5) -0.037(4) -0.026(5) -0.010(4)
O4 0.156(7) 0.077(5) 0.125(6) 0.007(4) -0.080(6) -0.045(5)
O5 0.227(12) 0.324(16) 0.090(6) -0.071(8) 0.073(7) -0.164(12)
O6 0.146(9) 0.377(19) 0.194(12) -0.142(13) -0.025(8) 0.153(12)
O7 0.179(11) 0.241(14) 0.296(16) -0.165(13) -0.056(10) -0.067(10)
O8 0.128(7) 0.089(5) 0.213(10) 0.020(6) -0.104(7) -0.016(5)
O9 0.269(14) 0.219(12) 0.095(7) 0.042(7) 0.002(8) 0.128(11)
C1 0.044(4) 0.040(4) 0.052(4) -0.009(3) -0.012(3) -0.001(3)
C2 0.046(4) 0.043(4) 0.059(5) -0.010(3) -0.012(4) -0.008(3)
C3 0.055(5) 0.050(4) 0.073(5) -0.022(4) -0.026(4) -0.008(4)
C4 0.062(5) 0.049(4) 0.055(5) -0.023(4) -0.014(4) 0.000(4)
C5 0.052(4) 0.037(4) 0.049(4) -0.018(3) -0.018(3) 0.007(3)
C6 0.056(5) 0.055(5) 0.041(4) -0.013(3) -0.012(3) 0.002(4)
C7 0.054(5) 0.066(5) 0.034(4) -0.007(3) -0.007(3) -0.006(4)
C8 0.081(6) 0.085(7) 0.040(4) -0.004(4) -0.004(4) -0.001(5)
C9 0.095(7) 0.071(6) 0.047(5) 0.013(4) 0.000(5) -0.008(5)
C10 0.081(6) 0.049(5) 0.063(5) 0.012(4) 0.002(5) -0.005(4)
C11 0.073(5) 0.041(4) 0.052(4) 0.002(3) -0.011(4) -0.011(4)
C12 0.038(4) 0.052(4) 0.053(4) -0.016(3) 0.000(3) -0.009(3)
C13 0.041(4) 0.075(6) 0.073(6) -0.038(5) 0.007(4) -0.008(4)
C14 0.046(5) 0.049(5) 0.086(6) -0.025(4) -0.006(4) 0.003(4)
C15 0.052(5) 0.038(4) 0.074(5) -0.007(4) -0.020(4) 0.002(3)
C16 0.040(4) 0.028(3) 0.053(4) -0.006(3) -0.016(3) -0.001(3)
C17 0.051(4) 0.036(4) 0.045(4) -0.006(3) -0.017(3) -0.007(3)
C18 0.072(5) 0.047(4) 0.053(5) 0.008(4) -0.020(4) 0.006(4)
C19 0.073(6) 0.071(6) 0.046(5) 0.016(4) -0.012(4) 0.001(5)
C20 0.061(5) 0.062(5) 0.041(4) -0.005(4) 0.003(4) -0.014(4)
C21 0.049(4) 0.040(4) 0.035(4) -0.011(3) -0.004(3) -0.008(3)
C22 0.043(4) 0.034(3) 0.048(4) -0.018(3) -0.008(3) -0.005(3)
C23 0.051(4) 0.048(4) 0.058(5) -0.018(4) -0.004(4) -0.005(4)
C24 0.052(5) 0.054(5) 0.090(7) -0.035(5) -0.008(5) 0.008(4)
C25 0.051(5) 0.039(4) 0.089(6) -0.011(4) -0.019(4) 0.008(4)
C26 0.048(4) 0.032(4) 0.066(5) -0.008(3) -0.010(4) 0.002(3)
C27 0.043(4) 0.037(4) 0.056(4) -0.010(3) -0.011(3) 0.002(3)
C28 0.057(5) 0.055(5) 0.098(7) -0.034(5) -0.029(5) -0.006(4)
Cl1 0.0981(17) 0.0511(12) 0.0561(12) -0.0091(10) -0.0196(12) -0.0113(11)
Cl2 0.0696(14) 0.0658(13) 0.0801(15) -0.0213(12) -0.0289(12) 0.0125(11)

loop_
_atom_type_symbol
_atom_type_description
_atom_type_scat_dispersion_real
_atom_type_scat_dispersion_imag
_atom_type_scat_source
C C 0.0033 0.0016 'International Tables Vol C Tables 4.2.6.8 and 6.1.1.4'
H H 0.0000 0.0000 'International Tables Vol C Tables 4.2.6.8 and 6.1.1.4'
Cl Cl 0.1484 0.1585 'International Tables Vol C Tables 4.2.6.8 and 6.1.1.4'
N N 0.0061 0.0033 'International Tables Vol C Tables 4.2.6.8 and 6.1.1.4'
O O 0.0106 0.0060 'International Tables Vol C Tables 4.2.6.8 and 6.1.1.4'
Ru Ru -1.2594 0.8363 'International Tables Vol C Tables 4.2.6.8 and 6.1.1.4'

loop_
_geom_angle_atom_site_label_1
_geom_angle_atom_site_label_2
_geom_angle_atom_site_label_3
_geom_angle
_geom_angle_site_symmetry_1
_geom_angle_site_symmetry_3
_geom_angle_publ_flag
N4 Ru1 N6 89.5(2) . . ?
N4 Ru1 N1 92.4(2) . . ?
N6 Ru1 N1 178.0(2) . . ?
N4 Ru1 N5 79.3(2) . . ?
N6 Ru1 N5 87.8(2) . . ?
N1 Ru1 N5 91.7(2) . . ?
N4 Ru1 N3 79.0(2) . . ?
N6 Ru1 N3 91.1(2) . . ?
N1 Ru1 N3 90.14(19) . . ?
N5 Ru1 N3 158.2(2) . . ?
N4 Ru1 N2 179.6(2) . . ?
N6 Ru1 N2 90.2(2) . . ?
N1 Ru1 N2 88.0(2) . . ?
N5 Ru1 N2 100.9(2) . . ?
N3 Ru1 N2 100.8(2) . . ?
C1 N1 C5 116.5(6) . . ?
C1 N1 Ru1 121.7(4) . . ?
C5 N1 Ru1 121.7(4) . . ?
C7 N2 C11 117.3(6) . . ?
C7 N2 Ru1 122.8(5) . . ?
C11 N2 Ru1 119.5(5) . . ?
C12 N3 C16 117.5(6) . . ?
C12 N3 Ru1 129.4(5) . . ?
C16 N3 Ru1 113.1(4) . . ?
C21 N4 C17 121.9(6) . . ?
C21 N4 Ru1 118.8(4) . . ?
C17 N4 Ru1 119.3(4) . . ?
C26 N5 C22 117.5(6) . . ?
C26 N5 Ru1 129.0(5) . . ?
C22 N5 Ru1 113.5(4) . . ?
C27 N6 Ru1 175.4(5) . . ?
N1 C1 C2 123.7(7) . . ?
N1 C1 H1 118.2 . . ?
C2 C1 H1 118.2 . . ?
C3 C2 C1 119.8(7) . . ?
C3 C2 H2 120.1 . . ?
C1 C2 H2 120.1 . . ?
C2 C3 C4 118.6(7) . . ?
C2 C3 H3 120.7 . . ?
C4 C3 H3 120.7 . . ?
C3 C4 C5 119.9(7) . . ?
C3 C4 H4 120.0 . . ?
C5 C4 H4 120.0 . . ?
N1 C5 C4 121.4(7) . . ?
N1 C5 C6 122.4(6) . . ?
C4 C5 C6 116.1(6) . . ?
O1 C6 C5 119.9(7) . . ?
O1 C6 C7 118.6(7) . . ?
C5 C6 C7 120.6(6) . . ?
N2 C7 C8 122.1(7) . . ?
N2 C7 C6 120.3(6) . . ?
C8 C7 C6 117.6(7) . . ?
C9 C8 C7 119.8(8) . . ?
C9 C8 H8 120.1 . . ?
C7 C8 H8 120.1 . . ?
C10 C9 C8 118.5(8) . . ?
C10 C9 H9 120.8 . . ?
C8 C9 H9 120.8 . . ?
C9 C10 C11 120.5(8) . . ?
C9 C10 H10 119.7 . . ?
C11 C10 H10 119.7 . . ?
N2 C11 C10 121.8(7) . . ?
N2 C11 H11 119.1 . . ?
C10 C11 H11 119.1 . . ?
N3 C12 C13 122.7(7) . . ?
N3 C12 H12 118.6 . . ?
C13 C12 H12 118.6 . . ?
C14 C13 C12 118.9(7) . . ?
C14 C13 H13 120.5 . . ?
C12 C13 H13 120.5 . . ?
C15 C14 C13 118.8(7) . . ?
C15 C14 H14 120.6 . . ?
C13 C14 H14 120.6 . . ?
C14 C15 C16 120.5(7) . . ?
C14 C15 H15 119.7 . . ?
C16 C15 H15 119.7 . . ?
N3 C16 C15 121.4(6) . . ?
N3 C16 C17 115.0(6) . . ?
C15 C16 C17 123.6(6) . . ?
N4 C17 C18 119.8(7) . . ?
N4 C17 C16 113.5(6) . . ?
C18 C17 C16 126.7(7) . . ?
C19 C18 C17 119.7(7) . . ?
C19 C18 H18 120.1 . . ?
C17 C18 H18 120.1 . . ?
C20 C19 C18 120.2(7) . . ?
C20 C19 H19 119.9 . . ?
C18 C19 H19 119.9 . . ?
C19 C20 C21 119.2(7) . . ?
C19 C20 H20 120.4 . . ?
C21 C20 H20 120.4 . . ?
N4 C21 C20 119.3(6) . . ?
N4 C21 C22 113.2(6) . . ?
C20 C21 C22 127.6(6) . . ?
N5 C22 C23 121.9(6) . . ?
N5 C22 C21 115.2(6) . . ?
C23 C22 C21 122.9(6) . . ?
C24 C23 C22 119.3(7) . . ?
C24 C23 H23 120.4 . . ?
C22 C23 H23 120.4 . . ?
C25 C24 C23 119.1(7) . . ?
C25 C24 H24 120.4 . . ?
C23 C24 H24 120.4 . . ?
C24 C25 C26 120.1(7) . . ?
C24 C25 H25 120.0 . . ?
C26 C25 H25 120.0 . . ?
N5 C26 C25 122.2(7) . . ?
N5 C26 H26 118.9 . . ?
C25 C26 H26 118.9 . . ?
N6 C27 C28 176.5(8) . . ?
C27 C28 H28A 109.5 . . ?
C27 C28 H28B 109.5 . . ?
H28A C28 H28B 109.5 . . ?
C27 C28 H28C 109.5 . . ?
H28A C28 H28C 109.5 . . ?
H28B C28 H28C 109.5 . . ?
O5 Cl1 O3 110.4(6) . . ?
O5 Cl1 O2 114.6(8) . . ?
O3 Cl1 O2 106.2(5) . . ?
O5 Cl1 O4 108.9(6) . . ?
O3 Cl1 O4 110.0(5) . . ?
O2 Cl1 O4 106.5(5) . . ?
O6 Cl2 O7 117.6(9) . . ?
O6 Cl2 O8 110.8(7) . . ?
O7 Cl2 O8 104.6(7) . . ?
O6 Cl2 O9 111.7(8) . . ?
O7 Cl2 O9 105.2(8) . . ?
O8 Cl2 O9 106.2(7) . . ?

loop_
_geom_bond_atom_site_label_1
_geom_bond_atom_site_label_2
_geom_bond_distance
_geom_bond_site_symmetry_2
_geom_bond_publ_flag
Ru1 N4 1.965(5) . ?
Ru1 N6 2.044(5) . ?
Ru1 N1 2.067(5) . ?
Ru1 N5 2.070(5) . ?
Ru1 N3 2.096(5) . ?
Ru1 N2 2.095(5) . ?
N1 C1 1.350(8) . ?
N1 C5 1.352(8) . ?
N2 C7 1.342(8) . ?
N2 C11 1.352(8) . ?
N3 C12 1.340(8) . ?
N3 C16 1.365(8) . ?
N4 C21 1.344(8) . ?
N4 C17 1.342(8) . ?
N5 C26 1.347(8) . ?
N5 C22 1.357(8) . ?
N6 C27 1.120(8) . ?
O1 C6 1.211(8) . ?
O2 Cl1 1.403(7) . ?
O3 Cl1 1.402(6) . ?
O4 Cl1 1.413(7) . ?
O5 Cl1 1.324(8) . ?
O6 Cl2 1.284(8) . ?
O7 Cl2 1.357(10) . ?
O8 Cl2 1.383(7) . ?
O9 Cl2 1.392(10) . ?
C1 C2 1.368(9) . ?
C1 H1 0.9300 . ?
C2 C3 1.346(10) . ?
C2 H2 0.9300 . ?
C3 C4 1.370(10) . ?
C3 H3 0.9300 . ?
C4 C5 1.396(9) . ?
C4 H4 0.9300 . ?
C5 C6 1.482(10) . ?
C6 C7 1.506(10) . ?
C7 C8 1.378(10) . ?
C8 C9 1.376(12) . ?
C8 H8 0.9300 . ?
C9 C10 1.335(12) . ?
C9 H9 0.9300 . ?
C10 C11 1.384(10) . ?
C10 H10 0.9300 . ?
C11 H11 0.9300 . ?
C12 C13 1.385(10) . ?
C12 H12 0.9300 . ?
C13 C14 1.383(11) . ?
C13 H13 0.9300 . ?
C14 C15 1.352(11) . ?
C14 H14 0.9300 . ?
C15 C16 1.382(9) . ?
C15 H15 0.9300 . ?
C16 C17 1.470(9) . ?
C17 C18 1.372(9) . ?
C18 C19 1.367(11) . ?
C18 H18 0.9300 . ?
C19 C20 1.367(11) . ?
C19 H19 0.9300 . ?
C20 C21 1.392(9) . ?
C20 H20 0.9300 . ?
C21 C22 1.470(9) . ?
C22 C23 1.386(9) . ?
C23 C24 1.380(10) . ?
C23 H23 0.9300 . ?
C24 C25 1.343(11) . ?
C24 H24 0.9300 . ?
C25 C26 1.388(10) . ?
C25 H25 0.9300 . ?
C26 H26 0.9300 . ?
C27 C28 1.463(9) . ?
C28 H28A 0.9600 . ?
C28 H28B 0.9600 . ?
C28 H28C 0.9600 . ?

loop_
_geom_hbond_atom_site_label_D
_geom_hbond_atom_site_label_H
_geom_hbond_atom_site_label_A
_geom_hbond_distance_DH
_geom_hbond_distance_HA
_geom_hbond_distance_DA
_geom_hbond_angle_DHA
_geom_hbond_site_symmetry_A
C20 H20 O2 0.93 2.61 3.509(12) 163.8 2_566
C19 H19 O3 0.93 2.68 3.345(11) 129.3 2_566
C4 H4 O4 0.93 2.48 3.258(10) 141.0 2_565
C13 H13 O5 0.93 2.46 3.325(12) 155.4 2_665
C24 H24 O6 0.93 2.35 3.207(11) 153.9 2_466
C18 H18 O8 0.93 2.46 3.339(11) 157.3 2_556
C9 H9 O9 0.93 2.41 3.302(13) 160.0 2_565

loop_
_geom_torsion_atom_site_label_1
_geom_torsion_atom_site_label_2
_geom_torsion_atom_site_label_3
_geom_torsion_atom_site_label_4
_geom_torsion
_geom_torsion_site_symmetry_1
_geom_torsion_site_symmetry_2
_geom_torsion_site_symmetry_3
_geom_torsion_site_symmetry_4
_geom_torsion_publ_flag
N4 Ru1 N1 C1 33.5(5) . . . . ?
N6 Ru1 N1 C1 -120(6) . . . . ?
N5 Ru1 N1 C1 -45.9(5) . . . . ?
N3 Ru1 N1 C1 112.5(5) . . . . ?
N2 Ru1 N1 C1 -146.7(5) . . . . ?
N4 Ru1 N1 C5 -142.0(5) . . . . ?
N6 Ru1 N1 C5 64(6) . . . . ?
N5 Ru1 N1 C5 138.7(5) . . . . ?
N3 Ru1 N1 C5 -63.0(5) . . . . ?
N2 Ru1 N1 C5 37.8(5) . . . . ?
N4 Ru1 N2 C7 107(29) . . . . ?
N6 Ru1 N2 C7 142.9(6) . . . . ?
N1 Ru1 N2 C7 -38.0(5) . . . . ?
N5 Ru1 N2 C7 -129.3(5) . . . . ?
N3 Ru1 N2 C7 51.7(6) . . . . ?
N4 Ru1 N2 C11 -66(29) . . . . ?
N6 Ru1 N2 C11 -30.1(6) . . . . ?
N1 Ru1 N2 C11 149.0(6) . . . . ?
N5 Ru1 N2 C11 57.7(6) . . . . ?
N3 Ru1 N2 C11 -121.2(5) . . . . ?
N4 Ru1 N3 C12 -179.7(6) . . . . ?
N6 Ru1 N3 C12 -90.5(6) . . . . ?
N1 Ru1 N3 C12 87.9(5) . . . . ?
N5 Ru1 N3 C12 -177.3(5) . . . . ?
N2 Ru1 N3 C12 -0.1(6) . . . . ?
N4 Ru1 N3 C16 0.9(4) . . . . ?
N6 Ru1 N3 C16 90.2(4) . . . . ?
N1 Ru1 N3 C16 -91.5(4) . . . . ?
N5 Ru1 N3 C16 3.4(8) . . . . ?
N2 Ru1 N3 C16 -179.4(4) . . . . ?
N6 Ru1 N4 C21 87.7(5) . . . . ?
N1 Ru1 N4 C21 -91.4(5) . . . . ?
N5 Ru1 N4 C21 -0.1(4) . . . . ?
N3 Ru1 N4 C21 179.0(5) . . . . ?
N2 Ru1 N4 C21 123(29) . . . . ?
N6 Ru1 N4 C17 -91.6(5) . . . . ?
N1 Ru1 N4 C17 89.3(5) . . . . ?
N5 Ru1 N4 C17 -179.5(5) . . . . ?
N3 Ru1 N4 C17 -0.4(5) . . . . ?
N2 Ru1 N4 C17 -56(29) . . . . ?
N4 Ru1 N5 C26 178.3(6) . . . . ?
N6 Ru1 N5 C26 88.5(6) . . . . ?
N1 Ru1 N5 C26 -89.6(6) . . . . ?
N3 Ru1 N5 C26 175.9(5) . . . . ?
N2 Ru1 N5 C26 -1.4(6) . . . . ?
N4 Ru1 N5 C22 1.4(4) . . . . ?
N6 Ru1 N5 C22 -88.5(4) . . . . ?
N1 Ru1 N5 C22 93.5(4) . . . . ?
N3 Ru1 N5 C22 -1.1(8) . . . . ?
N2 Ru1 N5 C22 -178.3(4) . . . . ?
N4 Ru1 N6 C27 -86(7) . . . . ?
N1 Ru1 N6 C27 67(10) . . . . ?
N5 Ru1 N6 C27 -7(7) . . . . ?
N3 Ru1 N6 C27 -165(7) . . . . ?
N2 Ru1 N6 C27 94(7) . . . . ?
C5 N1 C1 C2 0.1(9) . . . . ?
Ru1 N1 C1 C2 -175.6(5) . . . . ?
N1 C1 C2 C3 1.3(11) . . . . ?
C1 C2 C3 C4 -2.0(11) . . . . ?
C2 C3 C4 C5 1.5(11) . . . . ?
C1 N1 C5 C4 -0.6(9) . . . . ?
Ru1 N1 C5 C4 175.1(5) . . . . ?
C1 N1 C5 C6 174.8(6) . . . . ?
Ru1 N1 C5 C6 -9.5(8) . . . . ?
C3 C4 C5 N1 -0.1(11) . . . . ?
C3 C4 C5 C6 -175.9(7) . . . . ?
N1 C5 C6 O1 154.7(7) . . . . ?
C4 C5 C6 O1 -29.6(10) . . . . ?
N1 C5 C6 C7 -36.3(10) . . . . ?
C4 C5 C6 C7 139.4(7) . . . . ?
C11 N2 C7 C8 -0.6(11) . . . . ?
Ru1 N2 C7 C8 -173.7(6) . . . . ?
C11 N2 C7 C6 -177.8(7) . . . . ?
Ru1 N2 C7 C6 9.1(9) . . . . ?
O1 C6 C7 N2 -154.8(7) . . . . ?
C5 C6 C7 N2 36.1(10) . . . . ?
O1 C6 C7 C8 27.9(11) . . . . ?
C5 C6 C7 C8 -141.2(7) . . . . ?
N2 C7 C8 C9 0.4(13) . . . . ?
C6 C7 C8 C9 177.6(8) . . . . ?
C7 C8 C9 C10 -1.2(14) . . . . ?
C8 C9 C10 C11 2.3(14) . . . . ?
C7 N2 C11 C10 1.7(11) . . . . ?
Ru1 N2 C11 C10 175.0(6) . . . . ?
C9 C10 C11 N2 -2.6(13) . . . . ?
C16 N3 C12 C13 2.8(9) . . . . ?
Ru1 N3 C12 C13 -176.5(5) . . . . ?
N3 C12 C13 C14 -3.0(11) . . . . ?
C12 C13 C14 C15 1.1(11) . . . . ?
C13 C14 C15 C16 0.9(11) . . . . ?
C12 N3 C16 C15 -0.7(9) . . . . ?
Ru1 N3 C16 C15 178.7(5) . . . . ?
C12 N3 C16 C17 179.3(5) . . . . ?
Ru1 N3 C16 C17 -1.3(7) . . . . ?
C14 C15 C16 N3 -1.1(10) . . . . ?
C14 C15 C16 C17 178.9(7) . . . . ?
C21 N4 C17 C18 0.5(10) . . . . ?
Ru1 N4 C17 C18 179.8(5) . . . . ?
C21 N4 C17 C16 -179.5(5) . . . . ?
Ru1 N4 C17 C16 -0.2(7) . . . . ?
N3 C16 C17 N4 1.0(8) . . . . ?
C15 C16 C17 N4 -179.0(6) . . . . ?
N3 C16 C17 C18 -179.0(7) . . . . ?
C15 C16 C17 C18 1.0(11) . . . . ?
N4 C17 C18 C19 -0.2(11) . . . . ?
C16 C17 C18 C19 179.8(7) . . . . ?
C17 C18 C19 C20 0.7(13) . . . . ?
C18 C19 C20 C21 -1.5(13) . . . . ?
C17 N4 C21 C20 -1.3(9) . . . . ?
Ru1 N4 C21 C20 179.4(5) . . . . ?
C17 N4 C21 C22 178.3(5) . . . . ?
Ru1 N4 C21 C22 -1.0(7) . . . . ?
C19 C20 C21 N4 1.8(11) . . . . ?
C19 C20 C21 C22 -177.8(7) . . . . ?
C26 N5 C22 C23 0.0(9) . . . . ?
Ru1 N5 C22 C23 177.3(5) . . . . ?
C26 N5 C22 C21 -179.6(5) . . . . ?
Ru1 N5 C22 C21 -2.3(7) . . . . ?
N4 C21 C22 N5 2.2(8) . . . . ?
C20 C21 C22 N5 -178.2(6) . . . . ?
N4 C21 C22 C23 -177.4(6) . . . . ?
C20 C21 C22 C23 2.2(11) . . . . ?
N5 C22 C23 C24 0.8(10) . . . . ?
C21 C22 C23 C24 -179.6(6) . . . . ?
C22 C23 C24 C25 -0.6(11) . . . . ?
C23 C24 C25 C26 -0.4(12) . . . . ?
C22 N5 C26 C25 -1.0(10) . . . . ?
Ru1 N5 C26 C25 -177.8(5) . . . . ?
C24 C25 C26 N5 1.2(12) . . . . ?
Ru1 N6 C27 C28 -62(16) . . . . ?
